data_7129515
loop_
_publ_author_name
'Gentner, Thomas X.'
'Evans, Matthew J.'
'Kennedy, Alan R.'
'Neale, Sam E.'
'McMullin, Claire L.'
'Coles, Martyn P.'
'Mulvey, Robert E.'

_publ_section_title
;
 Rubidium and caesium aluminyls: synthesis, structures and reactivity in
 C--H bond activation of benzene
;
_journal_name_full 'Chemical Communications'
_journal_paper_doi 10.1039/D1CC05379E
_journal_year 2022
_chemical_formula_sum 'C59 H99 Al2 N4 O2 Rb2 Si4'
_chemical_formula_weight 1233.68
_chemical_properties_physical Air-sensitive,Moisture-sensitive,Oxygen-sensitive
_space_group_crystal_system monoclinic
_space_group_IT_number 15
_space_group_name_Hall '-I 2ya'
_space_group_name_H-M_alt 'I 1 2/a 1'
_atom_sites_solution_hydrogens geom
_atom_sites_solution_primary iterative
_audit_creation_date 2021-08-25
_audit_creation_method
;
Olex2 1.3
(compiled 2020.11.12 svn.r5f609507 for OlexSys, GUI svn.r6272)
;
_audit_update_record
;
2021-09-21 deposited with the CCDC.	2021-12-20 downloaded from the CCDC.
;
_cell_angle_alpha 90
_cell_angle_beta 108.3720(10)
_cell_angle_gamma 90
_cell_formula_units_Z 8
_cell_length_a 23.3817(2)
_cell_length_b 17.46640(10)
_cell_length_c 36.1000(3)
_cell_measurement_reflns_used 52526
_cell_measurement_temperature 100(2)
_cell_measurement_theta_max 72.5
_cell_measurement_theta_min 2.5
_cell_volume 13991.6(2)
_computing_cell_refinement CrysalisPro
_computing_data_collection CrysalisPro
_computing_data_reduction CrysalisPro
_computing_molecular_graphics 'Olex2 1.3 (Dolomanov et al., 2009)'
_computing_publication_material 'Olex2 1.3 (Dolomanov et al., 2009)'
_computing_structure_refinement 'olex2.refine 1.3 (Bourhis et al., 2015)'
_computing_structure_solution 'olex2.solve 1.3 (Bourhis et al., 2015)'
_diffrn_ambient_temperature 100(2)
_diffrn_measured_fraction_theta_full 1.000
_diffrn_measured_fraction_theta_max 0.995
_diffrn_measurement_device_type 'Rigaku Synergy-i'
_diffrn_measurement_method 'omega scans'
_diffrn_radiation_type CuK\a
_diffrn_radiation_wavelength 1.54184
_diffrn_reflns_av_R_equivalents 0.0689
_diffrn_reflns_av_unetI/netI 0.0359
_diffrn_reflns_Laue_measured_fraction_full 1.000
_diffrn_reflns_Laue_measured_fraction_max 0.995
_diffrn_reflns_limit_h_max 28
_diffrn_reflns_limit_h_min -28
_diffrn_reflns_limit_k_max 21
_diffrn_reflns_limit_k_min -21
_diffrn_reflns_limit_l_max 44
_diffrn_reflns_limit_l_min -44
_diffrn_reflns_number 75098
_diffrn_reflns_point_group_measured_fraction_full 1.000
_diffrn_reflns_point_group_measured_fraction_max 0.995
_diffrn_reflns_theta_full 70.000
_diffrn_reflns_theta_max 72.646
_diffrn_reflns_theta_min 2.579
_exptl_absorpt_coefficient_mu 3.007
_exptl_absorpt_correction_T_max 1.00000
_exptl_absorpt_correction_T_min 0.0926
_exptl_absorpt_correction_type multi-scan
_exptl_absorpt_process_details
;
CrysAlisPro 1.171.40.67a (Rigaku Oxford Diffraction, 2019)
Empirical absorption correction using spherical harmonics,
 implemented in SCALE3 ABSPACK scaling algorithm.
;
_exptl_crystal_colour 'clear yellowish yellow'
_exptl_crystal_colour_lustre clear
_exptl_crystal_colour_modifier yellowish
_exptl_crystal_colour_primary yellow
_exptl_crystal_density_diffrn 1.171
_exptl_crystal_description block
_exptl_crystal_F_000 5224
_exptl_crystal_size_max 0.45
_exptl_crystal_size_mid 0.40
_exptl_crystal_size_min 0.29
_refine_diff_density_max 0.857
_refine_diff_density_min -0.968
_refine_diff_density_rms 0.090
_refine_ls_extinction_method none
_refine_ls_goodness_of_fit_ref 1.090
_refine_ls_hydrogen_treatment constr
_refine_ls_matrix_type full
_refine_ls_number_parameters 683
_refine_ls_number_reflns 13840
_refine_ls_number_restraints 0
_refine_ls_restrained_S_all 1.090
_refine_ls_R_factor_all 0.0462
_refine_ls_R_factor_gt 0.0444
_refine_ls_shift/su_max 0.003
_refine_ls_shift/su_mean 0.000
_refine_ls_structure_factor_coef Fsqd
_refine_ls_weighting_details 'w=1/[\s^2^(Fo^2^)+(0.0664P)^2^+25.6188P] where P=(Fo^2^+2Fc^2^)/3'
_refine_ls_weighting_scheme calc
_refine_ls_wR_factor_gt 0.1183
_refine_ls_wR_factor_ref 0.1198
_reflns_Friedel_coverage 0.000
_reflns_number_gt 13196
_reflns_number_total 13840
_reflns_threshold_expression 'I > 2\s(I)'
_cod_data_source_file d1cc05379e2.cif
_cod_data_source_block alrb
_cod_database_code 7129515
_shelx_shelxl_version_number 2014/7
_shelx_space_group_comment
;
The symmetry employed for this shelxl refinement is uniquely defined
by the following loop, which should always be used as a source of
symmetry information in preference to the above space-group names.
They are only intended as comments.
;
_olex2_refinement_description
;
1. Fixed Uiso
 At 1.2 times of:
  All C(H) groups, All C(H,H) groups
 At 1.5 times of:
  All C(H,H,H) groups
2.a Ternary CH refined with riding coordinates:
 C7(H7), C10(H10), C21(H21), C24(H24), C35(H35), C38(H38), C49(H49), C54(H54)
2.b Secondary CH2 refined with riding coordinates:
 C60(H60A,H60B), C61(H61A,H61B)
2.c Aromatic/amide H refined with riding coordinates:
 C3(H3), C4(H4), C5(H5), C17(H17), C18(H18), C19(H19), C31(H31), C32(H32),
 C33(H33), C45(H45), C46(H46), C47(H47)
2.d Idealised Me refined as rotating group:
 C8(H8A,H8B,H8C), C9(H9A,H9B,H9C), C11(H11A,H11B,H11C), C12(H12A,H12B,H12C),
 C13(H13A,H13B,H13C), C14(H14A,H14B,H14C), C22(H22A,H22B,H22C), C23(H23A,H23B,
 H23C), C25(H25A,H25B,H25C), C26(H26A,H26B,H26C), C27(H27A,H27B,H27C), C28(H28A,
 H28B,H28C), C36(H36A,H36B,H36C), C37(H37A,H37B,H37C), C39(H39A,H39B,H39C),
 C40(H40A,H40B,H40C), C41(H41A,H41B,H41C), C42(H42A,H42B,H42C), C50(H50A,H50B,
 H50C), C51(H51A,H51B,H51C), C56(H56A,H56B,H56C), C57(H57A,H57B,H57C), C58(H58A,
 H58B,H58C), C59(H59A,H59B,H59C), C62(H62A,H62B,H62C)
;
_olex2_submission_special_instructions 'No special instructions were received'

loop_
_space_group_symop_operation_xyz
'x, y, z'
'-x+1/2, y, -z'
'x+1/2, y+1/2, z+1/2'
'-x+1, y+1/2, -z+1/2'
'-x, -y, -z'
'x-1/2, -y, z'
'-x+1/2, -y+1/2, -z+1/2'
'x, -y+1/2, z+1/2'

loop_
_atom_site_label
_atom_site_type_symbol
_atom_site_fract_x
_atom_site_fract_y
_atom_site_fract_z
_atom_site_U_iso_or_equiv
_atom_site_adp_type
_atom_site_occupancy
_atom_site_site_symmetry_order
_atom_site_calc_flag
_atom_site_refinement_flags_posn
_atom_site_refinement_flags_adp
_atom_site_refinement_flags_occupancy
_atom_site_disorder_assembly
_atom_site_disorder_group
Al1 Al 0.62976(3) 0.87226(4) 0.61232(2) 0.01846(14) Uani 1 1 d . . . . .
Al2 Al 0.47973(3) 0.62452(4) 0.60900(2) 0.01843(14) Uani 1 1 d . . . . .
Rb1 Rb 0.64137(2) 0.65903(2) 0.62217(2) 0.02343(7) Uani 1 1 d . . . . .
Rb2 Rb 0.48080(2) 0.83752(2) 0.62572(2) 0.02460(7) Uani 1 1 d . . . . .
Si1 Si 0.72327(3) 0.94779(3) 0.57405(2) 0.01756(12) Uani 1 1 d . . . . .
Si2 Si 0.68474(3) 1.04240(3) 0.63301(2) 0.02023(13) Uani 1 1 d . . . . .
Si3 Si 0.44624(3) 0.45149(3) 0.62951(2) 0.01856(13) Uani 1 1 d . . . . .
Si4 Si 0.34913(3) 0.55086(3) 0.57492(2) 0.01818(13) Uani 1 1 d . . . . .
O1 O 0.71649(8) 1.02142(9) 0.60004(6) 0.0301(4) Uani 1 1 d . . . . .
O2 O 0.37895(7) 0.48008(9) 0.60441(6) 0.0319(4) Uani 1 1 d . . . . .
N1 N 0.69311(8) 0.87005(10) 0.59018(5) 0.0157(3) Uani 1 1 d . . . . .
N2 N 0.62977(8) 0.97495(10) 0.62967(5) 0.0174(3) Uani 1 1 d . . . . .
N3 N 0.49614(8) 0.52104(10) 0.62524(5) 0.0161(3) Uani 1 1 d . . . . .
N4 N 0.39502(8) 0.62891(10) 0.58935(5) 0.0163(3) Uani 1 1 d . . . . .
C1 C 0.71625(9) 0.79481(12) 0.58815(6) 0.0157(4) Uani 1 1 d . . . . .
C2 C 0.76328(10) 0.76589(13) 0.62069(7) 0.0198(4) Uani 1 1 d . . . . .
C3 C 0.78407(10) 0.69141(14) 0.61950(8) 0.0260(5) Uani 1 1 d . . . . .
H3 H 0.8152 0.6723 0.6414 0.031 Uiso 1 1 calc R U . . .
C4 C 0.76070(10) 0.64461(13) 0.58751(8) 0.0264(5) Uani 1 1 d . . . . .
H4 H 0.7757 0.5942 0.5872 0.032 Uiso 1 1 calc R U . . .
C5 C 0.71483(10) 0.67254(13) 0.55571(7) 0.0224(5) Uani 1 1 d . . . . .
H5 H 0.6984 0.6404 0.5337 0.027 Uiso 1 1 calc R U . . .
C6 C 0.69216(9) 0.74701(12) 0.55531(6) 0.0175(4) Uani 1 1 d . . . . .
C7 C 0.79082(11) 0.81391(14) 0.65702(7) 0.0258(5) Uani 1 1 d . . . . .
H7 H 0.7793 0.8684 0.6500 0.031 Uiso 1 1 calc R U . . .
C8 C 0.85989(12) 0.80987(17) 0.67149(9) 0.0357(6) Uani 1 1 d . . . . .
H8A H 0.8727 0.7592 0.6828 0.054 Uiso 1 1 calc R U . . .
H8B H 0.8758 0.8493 0.6914 0.054 Uiso 1 1 calc R U . . .
H8C H 0.8753 0.8185 0.6495 0.054 Uiso 1 1 calc R U . . .
C9 C 0.76541(13) 0.79121(18) 0.68965(8) 0.0372(6) Uani 1 1 d . . . . .
H9A H 0.7214 0.7965 0.6804 0.056 Uiso 1 1 calc R U . . .
H9B H 0.7823 0.8247 0.7122 0.056 Uiso 1 1 calc R U . . .
H9C H 0.7762 0.7379 0.6972 0.056 Uiso 1 1 calc R U . . .
C10 C 0.64169(10) 0.77248(12) 0.51918(6) 0.0195(4) Uani 1 1 d . . . . .
H10 H 0.6326 0.8275 0.5227 0.023 Uiso 1 1 calc R U . . .
C11 C 0.58423(11) 0.72618(15) 0.51419(8) 0.0292(5) Uani 1 1 d . . . . .
H11A H 0.5924 0.6718 0.5115 0.044 Uiso 1 1 calc R U . . .
H11B H 0.5526 0.7436 0.4908 0.044 Uiso 1 1 calc R U . . .
H11C H 0.5709 0.7335 0.5371 0.044 Uiso 1 1 calc R U . . .
C12 C 0.66034(12) 0.76609(17) 0.48238(7) 0.0326(6) Uani 1 1 d . . . . .
H12A H 0.6975 0.7952 0.4859 0.049 Uiso 1 1 calc R U . . .
H12B H 0.6283 0.7868 0.4601 0.049 Uiso 1 1 calc R U . . .
H12C H 0.6672 0.7122 0.4775 0.049 Uiso 1 1 calc R U . . .
C13 C 0.80529(11) 0.93399(14) 0.58087(8) 0.0287(5) Uani 1 1 d . . . . .
H13A H 0.8186 0.9724 0.5656 0.043 Uiso 1 1 calc R U . . .
H13B H 0.8118 0.8826 0.5721 0.043 Uiso 1 1 calc R U . . .
H13C H 0.8284 0.9398 0.6086 0.043 Uiso 1 1 calc R U . . .
C14 C 0.68381(14) 0.97470(18) 0.52238(9) 0.0426(7) Uani 1 1 d . . . . .
H14A H 0.6410 0.9836 0.5188 0.064 Uiso 1 1 calc R U . . .
H14B H 0.6879 0.9332 0.5051 0.064 Uiso 1 1 calc R U . . .
H14C H 0.7018 1.0215 0.5160 0.064 Uiso 1 1 calc R U . . .
C15 C 0.57925(9) 0.99104(12) 0.64261(7) 0.0176(4) Uani 1 1 d . . . . .
C16 C 0.58015(10) 0.97292(13) 0.68109(7) 0.0214(4) Uani 1 1 d . . . . .
C17 C 0.52849(11) 0.98497(15) 0.69199(7) 0.0267(5) Uani 1 1 d . . . . .
H17 H 0.5294 0.9728 0.7178 0.032 Uiso 1 1 calc R U . . .
C18 C 0.47592(11) 1.01433(16) 0.66585(8) 0.0312(5) Uani 1 1 d . . . . .
H18 H 0.4411 1.0220 0.6736 0.037 Uiso 1 1 calc R U . . .
C19 C 0.47511(11) 1.03213(15) 0.62840(8) 0.0272(5) Uani 1 1 d . . . . .
H19 H 0.4393 1.0523 0.6105 0.033 Uiso 1 1 calc R U . . .
C20 C 0.52548(10) 1.02119(13) 0.61623(7) 0.0222(5) Uani 1 1 d . . . . .
C21 C 0.63551(11) 0.94019(15) 0.71139(7) 0.0272(5) Uani 1 1 d . . . . .
H21 H 0.6683 0.9363 0.6991 0.033 Uiso 1 1 calc R U . . .
C22 C 0.65763(14) 0.9939(2) 0.74684(8) 0.0434(7) Uani 1 1 d . . . . .
H22A H 0.6636 1.0455 0.7380 0.065 Uiso 1 1 calc R U . . .
H22B H 0.6959 0.9748 0.7646 0.065 Uiso 1 1 calc R U . . .
H22C H 0.6275 0.9958 0.7605 0.065 Uiso 1 1 calc R U . . .
C23 C 0.62384(14) 0.85985(19) 0.72405(9) 0.0418(7) Uani 1 1 d . . . . .
H23A H 0.5919 0.8620 0.7362 0.063 Uiso 1 1 calc R U . . .
H23B H 0.6608 0.8398 0.7429 0.063 Uiso 1 1 calc R U . . .
H23C H 0.6113 0.8262 0.7012 0.063 Uiso 1 1 calc R U . . .
C24 C 0.51925(11) 1.03629(14) 0.57342(7) 0.0271(5) Uani 1 1 d . . . . .
H24 H 0.5606 1.0363 0.5708 0.032 Uiso 1 1 calc R U . . .
C25 C 0.48347(13) 0.97086(17) 0.54826(8) 0.0346(6) Uani 1 1 d . . . . .
H25A H 0.4441 0.9664 0.5523 0.052 Uiso 1 1 calc R U . . .
H25B H 0.5057 0.9228 0.5557 0.052 Uiso 1 1 calc R U . . .
H25C H 0.4777 0.9816 0.5207 0.052 Uiso 1 1 calc R U . . .
C26 C 0.48982(14) 1.11296(18) 0.55842(10) 0.0422(7) Uani 1 1 d . . . . .
H26A H 0.4472 1.1113 0.5567 0.063 Uiso 1 1 calc R U . . .
H26B H 0.4932 1.1230 0.5325 0.063 Uiso 1 1 calc R U . . .
H26C H 0.5101 1.1538 0.5764 0.063 Uiso 1 1 calc R U . . .
C27 C 0.74676(12) 1.04053(18) 0.68068(9) 0.0387(6) Uani 1 1 d . . . . .
H27A H 0.7613 0.9879 0.6866 0.058 Uiso 1 1 calc R U . . .
H27B H 0.7315 1.0594 0.7014 0.058 Uiso 1 1 calc R U . . .
H27C H 0.7799 1.0733 0.6790 0.058 Uiso 1 1 calc R U . . .
C28 C 0.65483(13) 1.14181(14) 0.62380(10) 0.0356(6) Uani 1 1 d . . . . .
H28A H 0.6885 1.1781 0.6295 0.053 Uiso 1 1 calc R U . . .
H28B H 0.6302 1.1528 0.6407 0.053 Uiso 1 1 calc R U . . .
H28C H 0.6300 1.1468 0.5964 0.053 Uiso 1 1 calc R U . . .
C29 C 0.55936(9) 0.50585(11) 0.63867(6) 0.0160(4) Uani 1 1 d . . . . .
C30 C 0.59568(10) 0.52625(13) 0.67691(6) 0.0192(4) Uani 1 1 d . . . . .
C31 C 0.65806(10) 0.51421(14) 0.68833(7) 0.0240(5) Uani 1 1 d . . . . .
H31 H 0.6820 0.5279 0.7140 0.029 Uiso 1 1 calc R U . . .
C32 C 0.68561(10) 0.48295(15) 0.66320(8) 0.0274(5) Uani 1 1 d . . . . .
H32 H 0.7279 0.4747 0.6715 0.033 Uiso 1 1 calc R U . . .
C33 C 0.65064(10) 0.46367(14) 0.62555(7) 0.0248(5) Uani 1 1 d . . . . .
H33 H 0.6695 0.4422 0.6082 0.030 Uiso 1 1 calc R U . . .
C34 C 0.58829(10) 0.47510(12) 0.61265(7) 0.0195(4) Uani 1 1 d . . . . .
C35 C 0.56936(11) 0.56315(14) 0.70619(7) 0.0242(5) Uani 1 1 d . . . . .
H35 H 0.5245 0.5636 0.6944 0.029 Uiso 1 1 calc R U . . .
C36 C 0.58491(13) 0.51768(18) 0.74453(7) 0.0350(6) Uani 1 1 d . . . . .
H36A H 0.5745 0.4637 0.7388 0.052 Uiso 1 1 calc R U . . .
H36B H 0.5620 0.5381 0.7608 0.052 Uiso 1 1 calc R U . . .
H36C H 0.6281 0.5222 0.7585 0.052 Uiso 1 1 calc R U . . .
C37 C 0.59059(12) 0.64627(15) 0.71429(8) 0.0303(5) Uani 1 1 d . . . . .
H37A H 0.6346 0.6475 0.7253 0.045 Uiso 1 1 calc R U . . .
H37B H 0.5727 0.6691 0.7329 0.045 Uiso 1 1 calc R U . . .
H37C H 0.5780 0.6754 0.6899 0.045 Uiso 1 1 calc R U . . .
C38 C 0.55380(11) 0.46037(14) 0.56969(7) 0.0245(5) Uani 1 1 d . . . . .
H38 H 0.5098 0.4601 0.5666 0.029 Uiso 1 1 calc R U . . .
C39 C 0.56949(13) 0.38397(17) 0.55473(9) 0.0390(6) Uani 1 1 d . . . . .
H39A H 0.6108 0.3860 0.5536 0.058 Uiso 1 1 calc R U . . .
H39B H 0.5415 0.3740 0.5286 0.058 Uiso 1 1 calc R U . . .
H39C H 0.5663 0.3429 0.5724 0.058 Uiso 1 1 calc R U . . .
C40 C 0.56608(12) 0.52694(17) 0.54527(8) 0.0331(6) Uani 1 1 d . . . . .
H40A H 0.5507 0.5747 0.5528 0.050 Uiso 1 1 calc R U . . .
H40B H 0.5458 0.5170 0.5175 0.050 Uiso 1 1 calc R U . . .
H40C H 0.6096 0.5315 0.5500 0.050 Uiso 1 1 calc R U . . .
C41 C 0.45940(12) 0.35588(14) 0.61082(9) 0.0334(6) Uani 1 1 d . . . . .
H41A H 0.4329 0.3180 0.6171 0.050 Uiso 1 1 calc R U . . .
H41B H 0.5015 0.3409 0.6231 0.050 Uiso 1 1 calc R U . . .
H41C H 0.4507 0.3585 0.5825 0.050 Uiso 1 1 calc R U . . .
C42 C 0.44482(15) 0.4368(2) 0.68054(9) 0.0431(7) Uani 1 1 d . . . . .
H42A H 0.4372 0.4859 0.6913 0.065 Uiso 1 1 calc R U . . .
H42B H 0.4837 0.4165 0.6967 0.065 Uiso 1 1 calc R U . . .
H42C H 0.4128 0.4005 0.6804 0.065 Uiso 1 1 calc R U . . .
C43 C 0.37089(9) 0.70371(12) 0.58976(7) 0.0179(4) Uani 1 1 d . . . . .
C44 C 0.36215(9) 0.75446(12) 0.55789(7) 0.0194(4) Uani 1 1 d . . . . .
C45 C 0.34046(11) 0.82864(13) 0.56055(8) 0.0242(5) Uani 1 1 d . . . . .
H45 H 0.3348 0.8629 0.5393 0.029 Uiso 1 1 calc R U . . .
C46 C 0.32707(11) 0.85312(14) 0.59342(8) 0.0290(5) Uani 1 1 d . . . . .
H46 H 0.3121 0.9033 0.5946 0.035 Uiso 1 1 calc R U . . .
C47 C 0.33587(11) 0.80317(14) 0.62449(8) 0.0262(5) Uani 1 1 d . . . . .
H47 H 0.3270 0.8198 0.6471 0.031 Uiso 1 1 calc R U . . .
C48 C 0.35741(10) 0.72917(13) 0.62347(7) 0.0213(4) Uani 1 1 d . . . . .
C49 C 0.37593(10) 0.73205(13) 0.52087(7) 0.0213(4) Uani 1 1 d . . . . .
H49 H 0.3887 0.6771 0.5234 0.026 Uiso 1 1 calc R U . . .
C50 C 0.42750(12) 0.77940(17) 0.51532(9) 0.0348(6) Uani 1 1 d . . . . .
H50A H 0.4168 0.8338 0.5139 0.052 Uiso 1 1 calc R U . . .
H50B H 0.4347 0.7639 0.4911 0.052 Uiso 1 1 calc R U . . .
H50C H 0.4641 0.7709 0.5374 0.052 Uiso 1 1 calc R U . . .
C51 C 0.32106(12) 0.7394(2) 0.48459(8) 0.0423(7) Uani 1 1 d . . . . .
H51A H 0.2887 0.7063 0.4872 0.063 Uiso 1 1 calc R U . . .
H51B H 0.3319 0.7240 0.4616 0.063 Uiso 1 1 calc R U . . .
H51C H 0.3073 0.7927 0.4816 0.063 Uiso 1 1 calc R U . . .
C54 C 0.36631(12) 0.67762(14) 0.65883(7) 0.0272(5) Uani 1 1 d . . . . .
H54 H 0.3720 0.6241 0.6508 0.033 Uiso 1 1 calc R U . . .
C56 C 0.42313(14) 0.70031(19) 0.69190(8) 0.0390(6) Uani 1 1 d . . . . .
H56A H 0.4582 0.6973 0.6826 0.059 Uiso 1 1 calc R U . . .
H56B H 0.4287 0.6654 0.7140 0.059 Uiso 1 1 calc R U . . .
H56C H 0.4188 0.7528 0.7002 0.059 Uiso 1 1 calc R U . . .
C57 C 0.31155(14) 0.67790(18) 0.67376(9) 0.0381(6) Uani 1 1 d . . . . .
H57A H 0.3073 0.7287 0.6842 0.057 Uiso 1 1 calc R U . . .
H57B H 0.3174 0.6395 0.6944 0.057 Uiso 1 1 calc R U . . .
H57C H 0.2751 0.6657 0.6522 0.057 Uiso 1 1 calc R U . . .
C58 C 0.27252(10) 0.56854(14) 0.57893(8) 0.0291(5) Uani 1 1 d . . . . .
H58A H 0.2443 0.5303 0.5635 0.044 Uiso 1 1 calc R U . . .
H58B H 0.2589 0.6199 0.5691 0.044 Uiso 1 1 calc R U . . .
H58C H 0.2742 0.5647 0.6063 0.044 Uiso 1 1 calc R U . . .
C59 C 0.34276(17) 0.5171(2) 0.52520(10) 0.0500(9) Uani 1 1 d . . . . .
H59A H 0.3831 0.5073 0.5235 0.075 Uiso 1 1 calc R U . . .
H59B H 0.3228 0.5564 0.5061 0.075 Uiso 1 1 calc R U . . .
H59C H 0.3190 0.4698 0.5197 0.075 Uiso 1 1 calc R U . . .
C60 C 0.28053(12) 0.74457(15) 0.76531(8) 0.0321(6) Uani 1 1 d . . . . .
H60A H 0.3009 0.7003 0.7578 0.038 Uiso 1 1 calc R U . . .
H60B H 0.2744 0.7322 0.7905 0.038 Uiso 1 1 calc R U . . .
C61 C 0.32159(15) 0.81387(18) 0.77090(10) 0.0443(7) Uani 1 1 d . . . . .
H61A H 0.3292 0.8250 0.7460 0.053 Uiso 1 1 calc R U . . .
H61B H 0.3006 0.8587 0.7774 0.053 Uiso 1 1 calc R U . . .
C62 C 0.38161(17) 0.8037(2) 0.80272(12) 0.0599(10) Uani 1 1 d . . . . .
H62A H 0.3747 0.7957 0.8278 0.090 Uiso 1 1 calc R U . . .
H62B H 0.4063 0.8496 0.8042 0.090 Uiso 1 1 calc R U . . .
H62C H 0.4026 0.7591 0.7967 0.090 Uiso 1 1 calc R U . . .

loop_
_atom_site_aniso_label
_atom_site_aniso_U_11
_atom_site_aniso_U_22
_atom_site_aniso_U_33
_atom_site_aniso_U_23
_atom_site_aniso_U_13
_atom_site_aniso_U_12
Al1 0.0125(3) 0.0166(3) 0.0277(3) -0.0034(2) 0.0083(3) -0.0023(2)
Al2 0.0090(3) 0.0171(3) 0.0278(3) 0.0013(2) 0.0039(2) -0.0008(2)
Rb1 0.01548(12) 0.02111(12) 0.03384(14) 0.00299(8) 0.00795(9) -0.00275(7)
Rb2 0.01622(12) 0.02242(12) 0.03542(14) -0.00352(8) 0.00850(10) -0.00469(7)
Si1 0.0140(3) 0.0159(3) 0.0235(3) -0.0004(2) 0.0069(2) -0.0020(2)
Si2 0.0149(3) 0.0162(3) 0.0317(3) -0.0046(2) 0.0105(2) -0.0027(2)
Si3 0.0103(3) 0.0163(3) 0.0271(3) 0.0011(2) 0.0031(2) -0.0015(2)
Si4 0.0101(3) 0.0170(3) 0.0259(3) -0.0022(2) 0.0035(2) -0.0023(2)
O1 0.0314(9) 0.0174(7) 0.0521(11) -0.0072(7) 0.0283(9) -0.0076(7)
O2 0.0103(8) 0.0191(8) 0.0591(12) 0.0092(8) 0.0008(7) -0.0032(6)
N1 0.0119(8) 0.0139(8) 0.0211(9) -0.0012(7) 0.0048(7) 0.0003(6)
N2 0.0099(8) 0.0181(8) 0.0247(9) -0.0024(7) 0.0061(7) -0.0004(7)
N3 0.0081(8) 0.0176(8) 0.0214(9) -0.0005(7) 0.0031(7) -0.0005(6)
N4 0.0081(8) 0.0162(8) 0.0233(9) -0.0011(7) 0.0029(7) 0.0002(6)
C1 0.0092(9) 0.0151(9) 0.0231(10) 0.0010(8) 0.0055(8) -0.0003(7)
C2 0.0114(10) 0.0205(10) 0.0251(11) 0.0008(9) 0.0023(8) -0.0005(8)
C3 0.0122(10) 0.0243(11) 0.0366(13) 0.0055(10) 0.0007(9) 0.0058(8)
C4 0.0157(11) 0.0181(10) 0.0432(14) -0.0014(10) 0.0061(10) 0.0051(8)
C5 0.0176(11) 0.0191(10) 0.0305(12) -0.0054(9) 0.0073(9) 0.0003(8)
C6 0.0099(9) 0.0187(10) 0.0236(11) 0.0000(8) 0.0052(8) -0.0005(8)
C7 0.0196(11) 0.0272(11) 0.0241(11) -0.0001(9) -0.0023(9) 0.0009(9)
C8 0.0198(12) 0.0399(15) 0.0371(14) -0.0051(12) -0.0057(10) -0.0022(10)
C9 0.0329(15) 0.0495(16) 0.0244(12) -0.0006(11) 0.0021(11) 0.0003(12)
C10 0.0146(10) 0.0195(10) 0.0221(10) -0.0012(8) 0.0026(8) 0.0006(8)
C11 0.0149(11) 0.0330(13) 0.0348(13) 0.0047(10) 0.0006(10) -0.0021(9)
C12 0.0245(13) 0.0480(16) 0.0257(12) 0.0044(11) 0.0082(10) 0.0058(11)
C13 0.0200(12) 0.0257(11) 0.0446(15) -0.0001(10) 0.0165(11) -0.0020(9)
C14 0.0397(16) 0.0433(16) 0.0364(15) 0.0155(13) 0.0001(12) -0.0150(13)
C15 0.0135(10) 0.0153(9) 0.0255(11) -0.0034(8) 0.0083(8) -0.0001(7)
C16 0.0159(10) 0.0224(10) 0.0254(11) -0.0050(9) 0.0061(9) -0.0028(8)
C17 0.0229(12) 0.0350(13) 0.0249(12) -0.0048(10) 0.0115(10) -0.0011(10)
C18 0.0199(12) 0.0390(14) 0.0390(14) -0.0063(11) 0.0154(11) 0.0031(10)
C19 0.0164(11) 0.0291(12) 0.0361(13) 0.0001(10) 0.0082(10) 0.0067(9)
C20 0.0169(11) 0.0189(10) 0.0315(12) -0.0001(9) 0.0087(9) 0.0009(8)
C21 0.0202(12) 0.0361(13) 0.0235(11) 0.0011(10) 0.0043(9) -0.0005(10)
C22 0.0292(14) 0.070(2) 0.0275(13) -0.0141(14) 0.0041(11) -0.0103(14)
C23 0.0334(15) 0.0480(17) 0.0420(16) 0.0187(14) 0.0088(13) 0.0045(13)
C24 0.0203(11) 0.0302(12) 0.0302(12) 0.0087(10) 0.0072(10) 0.0053(9)
C25 0.0302(14) 0.0458(15) 0.0265(13) 0.0025(11) 0.0069(11) -0.0041(12)
C26 0.0396(16) 0.0383(15) 0.0499(17) 0.0183(13) 0.0155(14) 0.0149(13)
C27 0.0218(13) 0.0429(15) 0.0455(16) -0.0027(13) 0.0022(12) -0.0146(11)
C28 0.0327(14) 0.0191(11) 0.0600(18) -0.0030(12) 0.0216(13) 0.0009(10)
C29 0.0094(9) 0.0160(9) 0.0219(10) 0.0007(8) 0.0037(8) -0.0002(7)
C30 0.0134(10) 0.0213(10) 0.0214(10) 0.0025(8) 0.0033(8) -0.0006(8)
C31 0.0142(11) 0.0282(11) 0.0245(11) 0.0019(9) -0.0011(9) -0.0001(9)
C32 0.0093(10) 0.0325(12) 0.0372(13) 0.0043(10) 0.0029(9) 0.0040(9)
C33 0.0135(11) 0.0274(11) 0.0342(13) -0.0024(10) 0.0089(9) 0.0028(9)
C34 0.0125(10) 0.0197(10) 0.0256(11) -0.0022(8) 0.0050(9) -0.0008(8)
C35 0.0184(11) 0.0317(12) 0.0215(11) -0.0038(9) 0.0050(9) -0.0028(9)
C36 0.0341(14) 0.0472(15) 0.0226(12) 0.0010(11) 0.0075(11) -0.0047(12)
C37 0.0258(13) 0.0345(13) 0.0268(12) -0.0095(10) 0.0028(10) -0.0033(10)
C38 0.0181(11) 0.0293(12) 0.0261(12) -0.0076(9) 0.0069(9) -0.0013(9)
C39 0.0336(15) 0.0388(15) 0.0445(16) -0.0179(12) 0.0121(12) 0.0009(12)
C40 0.0284(13) 0.0423(15) 0.0275(12) -0.0019(11) 0.0069(10) -0.0062(11)
C41 0.0278(13) 0.0203(11) 0.0521(17) -0.0034(11) 0.0124(12) -0.0008(10)
C42 0.0400(16) 0.0552(18) 0.0372(15) -0.0001(13) 0.0168(13) -0.0250(14)
C43 0.0084(9) 0.0171(10) 0.0276(11) -0.0022(8) 0.0046(8) -0.0016(7)
C44 0.0112(9) 0.0189(10) 0.0274(11) -0.0019(8) 0.0049(8) -0.0004(8)
C45 0.0174(11) 0.0195(10) 0.0338(13) 0.0033(9) 0.0053(9) 0.0043(8)
C46 0.0227(12) 0.0190(10) 0.0478(15) -0.0007(10) 0.0146(11) 0.0063(9)
C47 0.0206(11) 0.0238(11) 0.0387(13) -0.0048(10) 0.0156(10) 0.0016(9)
C48 0.0137(10) 0.0226(10) 0.0289(11) -0.0024(9) 0.0084(9) -0.0005(8)
C49 0.0168(11) 0.0207(10) 0.0258(11) 0.0015(9) 0.0057(9) 0.0008(8)
C50 0.0276(13) 0.0394(14) 0.0431(15) -0.0094(12) 0.0193(12) -0.0095(11)
C51 0.0218(13) 0.071(2) 0.0292(13) -0.0102(14) 0.0007(11) 0.0053(13)
C54 0.0300(13) 0.0277(11) 0.0273(12) -0.0010(10) 0.0140(10) 0.0007(10)
C56 0.0352(15) 0.0473(16) 0.0322(14) 0.0014(12) 0.0071(12) 0.0010(12)
C57 0.0422(16) 0.0425(15) 0.0392(15) -0.0023(12) 0.0265(13) -0.0048(13)
C58 0.0112(10) 0.0254(11) 0.0473(15) 0.0010(11) 0.0044(10) 0.0003(9)
C59 0.061(2) 0.0539(19) 0.0413(17) -0.0257(15) 0.0251(15) -0.0304(16)
C60 0.0374(15) 0.0293(12) 0.0300(13) -0.0027(10) 0.0113(12) 0.0011(11)
C61 0.0474(18) 0.0356(15) 0.0421(16) 0.0011(13) 0.0032(14) -0.0062(13)
C62 0.050(2) 0.0481(19) 0.065(2) 0.0106(17) -0.0055(18) -0.0140(16)

loop_
_atom_type_symbol
_atom_type_description
_atom_type_scat_dispersion_real
_atom_type_scat_dispersion_imag
_atom_type_scat_source
Al Al 0.2130 0.2455 'International Tables Vol C Tables 4.2.6.8 and 6.1.1.4'
Rb Rb -0.4688 1.6079 'International Tables Vol C Tables 4.2.6.8 and 6.1.1.4'
Si Si 0.2541 0.3302 'International Tables Vol C Tables 4.2.6.8 and 6.1.1.4'
O O 0.0492 0.0322 'International Tables Vol C Tables 4.2.6.8 and 6.1.1.4'
N N 0.0311 0.0180 'International Tables Vol C Tables 4.2.6.8 and 6.1.1.4'
C C 0.0181 0.0091 'International Tables Vol C Tables 4.2.6.8 and 6.1.1.4'
H H 0.0000 0.0000 'International Tables Vol C Tables 4.2.6.8 and 6.1.1.4'

loop_
_geom_angle_atom_site_label_1
_geom_angle_atom_site_label_2
_geom_angle_atom_site_label_3
_geom_angle
_geom_angle_site_symmetry_1
_geom_angle_site_symmetry_3
_geom_angle_publ_flag
Rb2 Al1 Rb1 82.414(13) . . ?
N1 Al1 Rb1 88.67(6) . . ?
N1 Al1 Rb2 160.52(6) . . ?
N1 Al1 N2 103.87(8) . . ?
N2 Al1 Rb1 156.29(6) . . ?
N2 Al1 Rb2 90.80(6) . . ?
Rb1 Al2 Rb2 82.178(13) . . ?
N3 Al2 Rb1 90.94(6) . . ?
N3 Al2 Rb2 153.98(6) . . ?
N4 Al2 Rb1 161.90(6) . . ?
N4 Al2 Rb2 88.46(6) . . ?
N4 Al2 N3 103.94(8) . . ?
C1 Rb1 C2 24.11(5) . . ?
C1 Rb1 C3 41.86(5) . . ?
C1 Rb1 C4 49.03(5) . . ?
C1 Rb1 C29 168.75(5) . . ?
C1 Rb1 C30 165.87(5) . . ?
C1 Rb1 C31 144.19(5) . . ?
C1 Rb1 C32 131.47(5) . . ?
C1 Rb1 C33 132.47(5) . . ?
C1 Rb1 C34 146.16(5) . . ?
C2 Rb1 C29 159.47(5) . . ?
C2 Rb1 C30 142.22(5) . . ?
C2 Rb1 C32 110.89(5) . . ?
C2 Rb1 C34 142.01(5) . . ?
C3 Rb1 C2 23.53(5) . . ?
C3 Rb1 C29 137.23(5) . . ?
C3 Rb1 C30 127.80(5) . . ?
C3 Rb1 C31 104.18(6) . . ?
C3 Rb1 C32 89.79(6) . . ?
C3 Rb1 C33 96.59(6) . . ?
C3 Rb1 C34 118.64(5) . . ?
C4 Rb1 C2 41.59(6) . . ?
C4 Rb1 C3 23.33(6) . . ?
C4 Rb1 C29 124.74(5) . . ?
C4 Rb1 C30 126.98(6) . . ?
C4 Rb1 C31 106.00(6) . . ?
C4 Rb1 C32 85.52(6) . . ?
C4 Rb1 C33 83.64(6) . . ?
C4 Rb1 C34 101.93(5) . . ?
C5 Rb1 C1 42.09(5) . . ?
C5 Rb1 C2 48.45(6) . . ?
C5 Rb1 C3 41.13(6) . . ?
C5 Rb1 C4 23.64(6) . . ?
C5 Rb1 C6 24.00(5) . . ?
C5 Rb1 C29 127.79(5) . . ?
C5 Rb1 C30 141.16(5) . . ?
C5 Rb1 C31 125.32(6) . . ?
C5 Rb1 C32 102.61(6) . . ?
C5 Rb1 C33 93.12(6) . . ?
C5 Rb1 C34 104.15(5) . . ?
C6 Rb1 C1 24.08(5) . . ?
C6 Rb1 C2 42.12(5) . . ?
C6 Rb1 C3 48.53(6) . . ?
C6 Rb1 C4 42.11(5) . . ?
C6 Rb1 C29 144.67(5) . . ?
C6 Rb1 C30 164.45(5) . . ?
C6 Rb1 C31 148.03(5) . . ?
C6 Rb1 C32 126.21(6) . . ?
C6 Rb1 C33 116.55(5) . . ?
C6 Rb1 C34 123.61(5) . . ?
C30 Rb1 C29 23.81(5) . . ?
C30 Rb1 C32 41.47(5) . . ?
C31 Rb1 C2 120.18(5) . . ?
C31 Rb1 C29 41.62(5) . . ?
C31 Rb1 C30 23.62(5) . . ?
C31 Rb1 C32 23.27(6) . . ?
C31 Rb1 C33 40.89(6) . . ?
C31 Rb1 C34 48.16(6) . . ?
C32 Rb1 C29 48.58(5) . . ?
C33 Rb1 C2 120.08(5) . . ?
C33 Rb1 C29 41.63(5) . . ?
C33 Rb1 C30 48.10(6) . . ?
C33 Rb1 C32 23.40(6) . . ?
C33 Rb1 C34 23.58(5) . . ?
C34 Rb1 C29 23.92(5) . . ?
C34 Rb1 C30 41.74(5) . . ?
C34 Rb1 C32 41.57(6) . . ?
C15 Rb2 C16 23.61(5) . . ?
C17 Rb2 C15 41.25(5) . . ?
C17 Rb2 C16 23.32(5) . . ?
C18 Rb2 C15 48.43(6) . . ?
C18 Rb2 C16 41.29(6) . . ?
C18 Rb2 C17 23.31(6) . . ?
C18 Rb2 C48 111.55(6) . . ?
C19 Rb2 C15 41.51(5) . . ?
C19 Rb2 C16 47.83(6) . . ?
C19 Rb2 C17 40.75(6) . . ?
C19 Rb2 C18 23.33(7) . . ?
C19 Rb2 C20 23.55(5) . . ?
C19 Rb2 C43 131.54(5) . . ?
C19 Rb2 C46 83.33(6) . . ?
C19 Rb2 C47 97.34(6) . . ?
C19 Rb2 C48 120.76(6) . . ?
C20 Rb2 C15 23.76(5) . . ?
C20 Rb2 C16 41.38(6) . . ?
C20 Rb2 C17 47.80(6) . . ?
C20 Rb2 C18 41.43(6) . . ?
C20 Rb2 C47 119.62(6) . . ?
C20 Rb2 C48 142.70(5) . . ?
C43 Rb2 C15 167.66(5) . . ?
C43 Rb2 C16 166.47(5) . . ?
C43 Rb2 C17 144.54(5) . . ?
C43 Rb2 C18 131.02(6) . . ?
C43 Rb2 C20 145.12(5) . . ?
C43 Rb2 C46 48.77(5) . . ?
C43 Rb2 C47 41.63(5) . . ?
C43 Rb2 C48 23.97(5) . . ?
C44 Rb2 C15 143.66(5) . . ?
C44 Rb2 C16 162.37(5) . . ?
C44 Rb2 C17 146.21(6) . . ?
C44 Rb2 C18 124.17(6) . . ?
C44 Rb2 C19 114.65(6) . . ?
C44 Rb2 C20 122.29(6) . . ?
C44 Rb2 C43 24.00(5) . . ?
C44 Rb2 C46 41.95(6) . . ?
C44 Rb2 C47 48.38(6) . . ?
C44 Rb2 C48 41.99(5) . . ?
C45 Rb2 C15 127.10(5) . . ?
C45 Rb2 C16 139.23(6) . . ?
C45 Rb2 C17 123.12(6) . . ?
C45 Rb2 C18 100.42(6) . . ?
C45 Rb2 C19 91.58(6) . . ?
C45 Rb2 C20 103.47(6) . . ?
C45 Rb2 C43 41.89(5) . . ?
C45 Rb2 C44 23.94(5) . . ?
C45 Rb2 C46 23.50(6) . . ?
C45 Rb2 C47 41.00(6) . . ?
C45 Rb2 C48 48.27(6) . . ?
C46 Rb2 C15 124.56(5) . . ?
C46 Rb2 C16 125.60(6) . . ?
C46 Rb2 C17 104.59(6) . . ?
C46 Rb2 C18 84.32(6) . . ?
C46 Rb2 C20 102.25(6) . . ?
C46 Rb2 C47 23.32(6) . . ?
C46 Rb2 C48 41.46(6) . . ?
C47 Rb2 C15 137.55(5) . . ?
C47 Rb2 C16 127.29(6) . . ?
C47 Rb2 C17 103.98(6) . . ?
C47 Rb2 C18 89.93(6) . . ?
C47 Rb2 C48 23.42(5) . . ?
C48 Rb2 C15 159.98(5) . . ?
C48 Rb2 C16 142.62(5) . . ?
C48 Rb2 C17 120.91(6) . . ?
O1 Si1 N1 107.75(9) . . ?
O1 Si1 C13 107.92(11) . . ?
O1 Si1 C14 105.68(14) . . ?
N1 Si1 C13 111.57(10) . . ?
N1 Si1 C14 114.42(11) . . ?
C14 Si1 C13 109.15(14) . . ?
O1 Si2 N2 107.27(9) . . ?
O1 Si2 C27 105.58(13) . . ?
O1 Si2 C28 108.12(12) . . ?
N2 Si2 C27 113.49(11) . . ?
N2 Si2 C28 113.31(11) . . ?
C28 Si2 C27 108.64(14) . . ?
O2 Si3 N3 107.26(9) . . ?
O2 Si3 C41 108.33(12) . . ?
O2 Si3 C42 106.03(14) . . ?
N3 Si3 C41 113.92(11) . . ?
N3 Si3 C42 114.01(11) . . ?
C41 Si3 C42 106.88(15) . . ?
O2 Si4 N4 107.80(9) . . ?
O2 Si4 C58 107.26(11) . . ?
O2 Si4 C59 106.14(15) . . ?
N4 Si4 C58 111.67(10) . . ?
N4 Si4 C59 113.60(12) . . ?
C59 Si4 C58 110.00(15) . . ?
Si1 O1 Si2 138.34(11) . . ?
Si3 O2 Si4 137.12(11) . . ?
Si1 N1 Al1 126.00(10) . . ?
C1 N1 Al1 113.52(13) . . ?
C1 N1 Si1 120.48(14) . . ?
Si2 N2 Al1 126.32(10) . . ?
C15 N2 Al1 112.30(13) . . ?
C15 N2 Si2 121.27(14) . . ?
Si3 N3 Al2 128.36(10) . . ?
C29 N3 Al2 111.60(13) . . ?
C29 N3 Si3 119.73(14) . . ?
Si4 N4 Al2 124.49(10) . . ?
C43 N4 Al2 113.97(13) . . ?
C43 N4 Si4 121.42(14) . . ?
N1 C1 Rb1 112.09(12) . . ?
C2 C1 Rb1 78.84(12) . . ?
C2 C1 N1 119.28(19) . . ?
C6 C1 Rb1 77.09(12) . . ?
C6 C1 N1 121.86(19) . . ?
C6 C1 C2 118.81(19) . . ?
C1 C2 Rb1 77.05(12) . . ?
C1 C2 C7 121.5(2) . . ?
C3 C2 Rb1 77.98(13) . . ?
C3 C2 C1 119.4(2) . . ?
C3 C2 C7 119.0(2) . . ?
C7 C2 Rb1 114.61(14) . . ?
Rb1 C3 H3 114.8 . . ?
C2 C3 Rb1 78.49(13) . . ?
C2 C3 H3 119.0 . . ?
C4 C3 Rb1 78.04(14) . . ?
C4 C3 C2 121.9(2) . . ?
C4 C3 H3 119.0 . . ?
Rb1 C4 H4 114.9 . . ?
C3 C4 Rb1 78.64(15) . . ?
C3 C4 H4 120.6 . . ?
C3 C4 C5 118.9(2) . . ?
C5 C4 Rb1 76.65(14) . . ?
C5 C4 H4 120.6 . . ?
Rb1 C5 H5 113.1 . . ?
C4 C5 Rb1 79.70(15) . . ?
C4 C5 H5 119.2 . . ?
C4 C5 C6 121.7(2) . . ?
C6 C5 Rb1 78.27(13) . . ?
C6 C5 H5 119.2 . . ?
C1 C6 Rb1 78.83(12) . . ?
C1 C6 C10 122.81(19) . . ?
C5 C6 Rb1 77.73(13) . . ?
C5 C6 C1 119.3(2) . . ?
C5 C6 C10 117.9(2) . . ?
C10 C6 Rb1 113.12(13) . . ?
C2 C7 H7 107.5 . . ?
C2 C7 C8 112.5(2) . . ?
C2 C7 C9 111.1(2) . . ?
C8 C7 H7 107.5 . . ?
C9 C7 H7 107.5 . . ?
C9 C7 C8 110.4(2) . . ?
C7 C8 H8A 109.5 . . ?
C7 C8 H8B 109.5 . . ?
C7 C8 H8C 109.5 . . ?
H8A C8 H8B 109.5 . . ?
H8A C8 H8C 109.5 . . ?
H8B C8 H8C 109.5 . . ?
C7 C9 H9A 109.5 . . ?
C7 C9 H9B 109.5 . . ?
C7 C9 H9C 109.5 . . ?
H9A C9 H9B 109.5 . . ?
H9A C9 H9C 109.5 . . ?
H9B C9 H9C 109.5 . . ?
C6 C10 H10 108.1 . . ?
C6 C10 C11 111.16(19) . . ?
C6 C10 C12 111.52(18) . . ?
C11 C10 H10 108.1 . . ?
C12 C10 H10 108.1 . . ?
C12 C10 C11 109.9(2) . . ?
C10 C11 H11A 109.5 . . ?
C10 C11 H11B 109.5 . . ?
C10 C11 H11C 109.5 . . ?
H11A C11 H11B 109.5 . . ?
H11A C11 H11C 109.5 . . ?
H11B C11 H11C 109.5 . . ?
C10 C12 H12A 109.5 . . ?
C10 C12 H12B 109.5 . . ?
C10 C12 H12C 109.5 . . ?
H12A C12 H12B 109.5 . . ?
H12A C12 H12C 109.5 . . ?
H12B C12 H12C 109.5 . . ?
Si1 C13 H13A 109.5 . . ?
Si1 C13 H13B 109.5 . . ?
Si1 C13 H13C 109.5 . . ?
H13A C13 H13B 109.5 . . ?
H13A C13 H13C 109.5 . . ?
H13B C13 H13C 109.5 . . ?
Si1 C14 H14A 109.5 . . ?
Si1 C14 H14B 109.5 . . ?
Si1 C14 H14C 109.5 . . ?
H14A C14 H14B 109.5 . . ?
H14A C14 H14C 109.5 . . ?
H14B C14 H14C 109.5 . . ?
N2 C15 Rb2 111.26(12) . . ?
C16 C15 Rb2 78.66(12) . . ?
C16 C15 N2 121.2(2) . . ?
C20 C15 Rb2 76.68(12) . . ?
C20 C15 N2 120.2(2) . . ?
C20 C15 C16 118.5(2) . . ?
C15 C16 Rb2 77.74(12) . . ?
C15 C16 C21 122.4(2) . . ?
C17 C16 Rb2 77.54(14) . . ?
C17 C16 C15 119.6(2) . . ?
C17 C16 C21 118.0(2) . . ?
C21 C16 Rb2 114.96(15) . . ?
Rb2 C17 H17 114.6 . . ?
C16 C17 Rb2 79.15(14) . . ?
C16 C17 H17 119.3 . . ?
C18 C17 Rb2 77.38(15) . . ?
C18 C17 C16 121.4(2) . . ?
C18 C17 H17 119.3 . . ?
Rb2 C18 H18 113.4 . . ?
C17 C18 Rb2 79.31(15) . . ?
C17 C18 H18 120.5 . . ?
C19 C18 Rb2 77.36(15) . . ?
C19 C18 C17 118.9(2) . . ?
C19 C18 H18 120.5 . . ?
Rb2 C19 H19 112.7 . . ?
C18 C19 Rb2 79.31(16) . . ?
C18 C19 H19 119.2 . . ?
C18 C19 C20 121.7(2) . . ?
C20 C19 Rb2 79.03(14) . . ?
C20 C19 H19 119.2 . . ?
C15 C20 Rb2 79.56(12) . . ?
C15 C20 C24 121.7(2) . . ?
C19 C20 Rb2 77.42(14) . . ?
C19 C20 C15 119.9(2) . . ?
C19 C20 C24 118.3(2) . . ?
C24 C20 Rb2 109.14(14) . . ?
C16 C21 H21 107.8 . . ?
C16 C21 C22 110.9(2) . . ?
C16 C21 C23 111.7(2) . . ?
C22 C21 H21 107.8 . . ?
C23 C21 H21 107.8 . . ?
C23 C21 C22 110.9(2) . . ?
C21 C22 H22A 109.5 . . ?
C21 C22 H22B 109.5 . . ?
C21 C22 H22C 109.5 . . ?
H22A C22 H22B 109.5 . . ?
H22A C22 H22C 109.5 . . ?
H22B C22 H22C 109.5 . . ?
C21 C23 H23A 109.5 . . ?
C21 C23 H23B 109.5 . . ?
C21 C23 H23C 109.5 . . ?
H23A C23 H23B 109.5 . . ?
H23A C23 H23C 109.5 . . ?
H23B C23 H23C 109.5 . . ?
C20 C24 H24 107.9 . . ?
C20 C24 C25 109.3(2) . . ?
C25 C24 H24 107.9 . . ?
C26 C24 C20 113.5(2) . . ?
C26 C24 H24 107.9 . . ?
C26 C24 C25 110.1(2) . . ?
C24 C25 H25A 109.5 . . ?
C24 C25 H25B 109.5 . . ?
C24 C25 H25C 109.5 . . ?
H25A C25 H25B 109.5 . . ?
H25A C25 H25C 109.5 . . ?
H25B C25 H25C 109.5 . . ?
C24 C26 H26A 109.5 . . ?
C24 C26 H26B 109.5 . . ?
C24 C26 H26C 109.5 . . ?
H26A C26 H26B 109.5 . . ?
H26A C26 H26C 109.5 . . ?
H26B C26 H26C 109.5 . . ?
Si2 C27 H27A 109.5 . . ?
Si2 C27 H27B 109.5 . . ?
Si2 C27 H27C 109.5 . . ?
H27A C27 H27B 109.5 . . ?
H27A C27 H27C 109.5 . . ?
H27B C27 H27C 109.5 . . ?
Si2 C28 H28A 109.5 . . ?
Si2 C28 H28B 109.5 . . ?
Si2 C28 H28C 109.5 . . ?
H28A C28 H28B 109.5 . . ?
H28A C28 H28C 109.5 . . ?
H28B C28 H28C 109.5 . . ?
N3 C29 Rb1 111.68(12) . . ?
C30 C29 Rb1 77.21(12) . . ?
C30 C29 N3 121.44(19) . . ?
C30 C29 C34 118.24(19) . . ?
C34 C29 Rb1 76.90(12) . . ?
C34 C29 N3 120.14(19) . . ?
C29 C30 Rb1 78.98(12) . . ?
C29 C30 C35 122.16(19) . . ?
C31 C30 Rb1 77.68(13) . . ?
C31 C30 C29 119.8(2) . . ?
C31 C30 C35 118.0(2) . . ?
C35 C30 Rb1 112.40(14) . . ?
Rb1 C31 H31 113.5 . . ?
C30 C31 Rb1 78.70(13) . . ?
C30 C31 H31 119.2 . . ?
C32 C31 Rb1 78.90(14) . . ?
C32 C31 C30 121.6(2) . . ?
C32 C31 H31 119.2 . . ?
Rb1 C32 H32 114.5 . . ?
C31 C32 Rb1 77.84(14) . . ?
C31 C32 H32 120.4 . . ?
C31 C32 C33 119.1(2) . . ?
C33 C32 Rb1 77.89(14) . . ?
C33 C32 H32 120.4 . . ?
Rb1 C33 H33 114.0 . . ?
C32 C33 Rb1 78.70(14) . . ?
C32 C33 H33 119.3 . . ?
C32 C33 C34 121.4(2) . . ?
C34 C33 Rb1 78.33(13) . . ?
C34 C33 H33 119.3 . . ?
C29 C34 Rb1 79.19(12) . . ?
C29 C34 C38 121.64(19) . . ?
C33 C34 Rb1 78.08(13) . . ?
C33 C34 C29 119.8(2) . . ?
C33 C34 C38 118.4(2) . . ?
C38 C34 Rb1 108.59(14) . . ?
C30 C35 H35 107.9 . . ?
C30 C35 C36 111.9(2) . . ?
C30 C35 C37 110.8(2) . . ?
C36 C35 H35 107.9 . . ?
C37 C35 H35 107.9 . . ?
C37 C35 C36 110.3(2) . . ?
C35 C36 H36A 109.5 . . ?
C35 C36 H36B 109.5 . . ?
C35 C36 H36C 109.5 . . ?
H36A C36 H36B 109.5 . . ?
H36A C36 H36C 109.5 . . ?
H36B C36 H36C 109.5 . . ?
C35 C37 H37A 109.5 . . ?
C35 C37 H37B 109.5 . . ?
C35 C37 H37C 109.5 . . ?
H37A C37 H37B 109.5 . . ?
H37A C37 H37C 109.5 . . ?
H37B C37 H37C 109.5 . . ?
C34 C38 H38 108.1 . . ?
C34 C38 C40 108.7(2) . . ?
C39 C38 C34 113.4(2) . . ?
C39 C38 H38 108.1 . . ?
C39 C38 C40 110.4(2) . . ?
C40 C38 H38 108.1 . . ?
C38 C39 H39A 109.5 . . ?
C38 C39 H39B 109.5 . . ?
C38 C39 H39C 109.5 . . ?
H39A C39 H39B 109.5 . . ?
H39A C39 H39C 109.5 . . ?
H39B C39 H39C 109.5 . . ?
C38 C40 H40A 109.5 . . ?
C38 C40 H40B 109.5 . . ?
C38 C40 H40C 109.5 . . ?
H40A C40 H40B 109.5 . . ?
H40A C40 H40C 109.5 . . ?
H40B C40 H40C 109.5 . . ?
Si3 C41 H41A 109.5 . . ?
Si3 C41 H41B 109.5 . . ?
Si3 C41 H41C 109.5 . . ?
H41A C41 H41B 109.5 . . ?
H41A C41 H41C 109.5 . . ?
H41B C41 H41C 109.5 . . ?
Si3 C42 H42A 109.5 . . ?
Si3 C42 H42B 109.5 . . ?
Si3 C42 H42C 109.5 . . ?
H42A C42 H42B 109.5 . . ?
H42A C42 H42C 109.5 . . ?
H42B C42 H42C 109.5 . . ?
N4 C43 Rb2 112.25(12) . . ?
C44 C43 Rb2 77.23(12) . . ?
C44 C43 N4 121.5(2) . . ?
C44 C43 C48 119.1(2) . . ?
C48 C43 Rb2 78.68(12) . . ?
C48 C43 N4 119.4(2) . . ?
C43 C44 Rb2 78.77(12) . . ?
C43 C44 C49 122.46(19) . . ?
C45 C44 Rb2 77.70(13) . . ?
C45 C44 C43 119.0(2) . . ?
C45 C44 C49 118.6(2) . . ?
C49 C44 Rb2 113.11(13) . . ?
Rb2 C45 H45 113.0 . . ?
C44 C45 Rb2 78.36(13) . . ?
C44 C45 H45 119.1 . . ?
C46 C45 Rb2 79.75(15) . . ?
C46 C45 C44 121.8(2) . . ?
C46 C45 H45 119.1 . . ?
Rb2 C46 H46 114.9 . . ?
C45 C46 Rb2 76.75(14) . . ?
C45 C46 H46 120.6 . . ?
C47 C46 Rb2 78.57(14) . . ?
C47 C46 C45 118.9(2) . . ?
C47 C46 H46 120.6 . . ?
Rb2 C47 H47 114.8 . . ?
C46 C47 Rb2 78.11(14) . . ?
C46 C47 H47 119.1 . . ?
C46 C47 C48 121.8(2) . . ?
C48 C47 Rb2 78.37(13) . . ?
C48 C47 H47 119.1 . . ?
C43 C48 Rb2 77.35(12) . . ?
C43 C48 C54 121.6(2) . . ?
C47 C48 Rb2 78.21(13) . . ?
C47 C48 C43 119.5(2) . . ?
C47 C48 C54 118.8(2) . . ?
C54 C48 Rb2 114.52(15) . . ?
C44 C49 H49 107.8 . . ?
C44 C49 C50 111.8(2) . . ?
C44 C49 C51 112.29(19) . . ?
C50 C49 H49 107.8 . . ?
C51 C49 H49 107.8 . . ?
C51 C49 C50 109.1(2) . . ?
C49 C50 H50A 109.5 . . ?
C49 C50 H50B 109.5 . . ?
C49 C50 H50C 109.5 . . ?
H50A C50 H50B 109.5 . . ?
H50A C50 H50C 109.5 . . ?
H50B C50 H50C 109.5 . . ?
C49 C51 H51A 109.5 . . ?
C49 C51 H51B 109.5 . . ?
C49 C51 H51C 109.5 . . ?
H51A C51 H51B 109.5 . . ?
H51A C51 H51C 109.5 . . ?
H51B C51 H51C 109.5 . . ?
C48 C54 H54 107.8 . . ?
C48 C54 C56 110.9(2) . . ?
C48 C54 C57 112.5(2) . . ?
C56 C54 H54 107.8 . . ?
C56 C54 C57 109.8(2) . . ?
C57 C54 H54 107.8 . . ?
C54 C56 H56A 109.5 . . ?
C54 C56 H56B 109.5 . . ?
C54 C56 H56C 109.5 . . ?
H56A C56 H56B 109.5 . . ?
H56A C56 H56C 109.5 . . ?
H56B C56 H56C 109.5 . . ?
C54 C57 H57A 109.5 . . ?
C54 C57 H57B 109.5 . . ?
C54 C57 H57C 109.5 . . ?
H57A C57 H57B 109.5 . . ?
H57A C57 H57C 109.5 . . ?
H57B C57 H57C 109.5 . . ?
Si4 C58 H58A 109.5 . . ?
Si4 C58 H58B 109.5 . . ?
Si4 C58 H58C 109.5 . . ?
H58A C58 H58B 109.5 . . ?
H58A C58 H58C 109.5 . . ?
H58B C58 H58C 109.5 . . ?
Si4 C59 H59A 109.5 . . ?
Si4 C59 H59B 109.5 . . ?
Si4 C59 H59C 109.5 . . ?
H59A C59 H59B 109.5 . . ?
H59A C59 H59C 109.5 . . ?
H59B C59 H59C 109.5 . . ?
C60 C60 H60A 108.7 7_566 . ?
C60 C60 H60B 108.7 7_566 . ?
C60 C60 C61 114.1(3) 7_566 . ?
H60A C60 H60B 107.6 . . ?
C61 C60 H60A 108.7 . . ?
C61 C60 H60B 108.7 . . ?
C60 C61 H61A 108.8 . . ?
C60 C61 H61B 108.8 . . ?
H61A C61 H61B 107.7 . . ?
C62 C61 C60 113.7(3) . . ?
C62 C61 H61A 108.8 . . ?
C62 C61 H61B 108.8 . . ?
C61 C62 H62A 109.5 . . ?
C61 C62 H62B 109.5 . . ?
C61 C62 H62C 109.5 . . ?
H62A C62 H62B 109.5 . . ?
H62A C62 H62C 109.5 . . ?
H62B C62 H62C 109.5 . . ?

loop_
_geom_bond_atom_site_label_1
_geom_bond_atom_site_label_2
_geom_bond_distance
_geom_bond_site_symmetry_2
_geom_bond_publ_flag
Al1 Rb1 3.7430(7) . ?
Al1 Rb2 3.7143(6) . ?
Al1 N1 1.8923(19) . ?
Al1 N2 1.8999(19) . ?
Al2 Rb1 3.7069(6) . ?
Al2 Rb2 3.7678(7) . ?
Al2 N3 1.9015(19) . ?
Al2 N4 1.8832(18) . ?
Rb1 C1 3.399(2) . ?
Rb1 C2 3.422(2) . ?
Rb1 C3 3.415(2) . ?
Rb1 C4 3.408(2) . ?
Rb1 C5 3.370(2) . ?
Rb1 C6 3.377(2) . ?
Rb1 C29 3.451(2) . ?
Rb1 C30 3.429(2) . ?
Rb1 C31 3.416(2) . ?
Rb1 C32 3.429(2) . ?
Rb1 C33 3.419(2) . ?
Rb1 C34 3.422(2) . ?
Rb2 C15 3.461(2) . ?
Rb2 C16 3.472(2) . ?
Rb2 C17 3.452(2) . ?
Rb2 C18 3.428(3) . ?
Rb2 C19 3.404(3) . ?
Rb2 C20 3.424(2) . ?
Rb2 C43 3.413(2) . ?
Rb2 C44 3.393(2) . ?
Rb2 C45 3.385(2) . ?
Rb2 C46 3.422(3) . ?
Rb2 C47 3.428(2) . ?
Rb2 C48 3.430(2) . ?
Si1 O1 1.6286(17) . ?
Si1 N1 1.7142(18) . ?
Si1 C13 1.871(2) . ?
Si1 C14 1.862(3) . ?
Si2 O1 1.6308(18) . ?
Si2 N2 1.7196(19) . ?
Si2 C27 1.869(3) . ?
Si2 C28 1.862(3) . ?
Si3 O2 1.6270(17) . ?
Si3 N3 1.7247(18) . ?
Si3 C41 1.863(3) . ?
Si3 C42 1.870(3) . ?
Si4 O2 1.6373(18) . ?
Si4 N4 1.7115(18) . ?
Si4 C58 1.868(2) . ?
Si4 C59 1.850(3) . ?
N1 C1 1.432(3) . ?
N2 C15 1.428(3) . ?
N3 C29 1.428(3) . ?
N4 C43 1.425(3) . ?
C1 C2 1.425(3) . ?
C1 C6 1.414(3) . ?
C2 C3 1.394(3) . ?
C2 C7 1.518(3) . ?
C3 H3 0.9500 . ?
C3 C4 1.379(4) . ?
C4 H4 0.9500 . ?
C4 C5 1.389(4) . ?
C5 H5 0.9500 . ?
C5 C6 1.403(3) . ?
C6 C10 1.524(3) . ?
C7 H7 1.0000 . ?
C7 C8 1.534(3) . ?
C7 C9 1.529(4) . ?
C8 H8A 0.9800 . ?
C8 H8B 0.9800 . ?
C8 H8C 0.9800 . ?
C9 H9A 0.9800 . ?
C9 H9B 0.9800 . ?
C9 H9C 0.9800 . ?
C10 H10 1.0000 . ?
C10 C11 1.529(3) . ?
C10 C12 1.527(3) . ?
C11 H11A 0.9800 . ?
C11 H11B 0.9800 . ?
C11 H11C 0.9800 . ?
C12 H12A 0.9800 . ?
C12 H12B 0.9800 . ?
C12 H12C 0.9800 . ?
C13 H13A 0.9800 . ?
C13 H13B 0.9800 . ?
C13 H13C 0.9800 . ?
C14 H14A 0.9800 . ?
C14 H14B 0.9800 . ?
C14 H14C 0.9800 . ?
C15 C16 1.418(3) . ?
C15 C20 1.418(3) . ?
C16 C17 1.399(3) . ?
C16 C21 1.519(3) . ?
C17 H17 0.9500 . ?
C17 C18 1.390(4) . ?
C18 H18 0.9500 . ?
C18 C19 1.382(4) . ?
C19 H19 0.9500 . ?
C19 C20 1.394(3) . ?
C20 C24 1.529(3) . ?
C21 H21 1.0000 . ?
C21 C22 1.539(4) . ?
C21 C23 1.527(4) . ?
C22 H22A 0.9800 . ?
C22 H22B 0.9800 . ?
C22 H22C 0.9800 . ?
C23 H23A 0.9800 . ?
C23 H23B 0.9800 . ?
C23 H23C 0.9800 . ?
C24 H24 1.0000 . ?
C24 C25 1.534(4) . ?
C24 C26 1.525(3) . ?
C25 H25A 0.9800 . ?
C25 H25B 0.9800 . ?
C25 H25C 0.9800 . ?
C26 H26A 0.9800 . ?
C26 H26B 0.9800 . ?
C26 H26C 0.9800 . ?
C27 H27A 0.9800 . ?
C27 H27B 0.9800 . ?
C27 H27C 0.9800 . ?
C28 H28A 0.9800 . ?
C28 H28B 0.9800 . ?
C28 H28C 0.9800 . ?
C29 C30 1.419(3) . ?
C29 C34 1.424(3) . ?
C30 C31 1.401(3) . ?
C30 C35 1.524(3) . ?
C31 H31 0.9500 . ?
C31 C32 1.380(4) . ?
C32 H32 0.9500 . ?
C32 C33 1.389(4) . ?
C33 H33 0.9500 . ?
C33 C34 1.398(3) . ?
C34 C38 1.527(3) . ?
C35 H35 1.0000 . ?
C35 C36 1.537(3) . ?
C35 C37 1.532(3) . ?
C36 H36A 0.9800 . ?
C36 H36B 0.9800 . ?
C36 H36C 0.9800 . ?
C37 H37A 0.9800 . ?
C37 H37B 0.9800 . ?
C37 H37C 0.9800 . ?
C38 H38 1.0000 . ?
C38 C39 1.527(3) . ?
C38 C40 1.540(4) . ?
C39 H39A 0.9800 . ?
C39 H39B 0.9800 . ?
C39 H39C 0.9800 . ?
C40 H40A 0.9800 . ?
C40 H40B 0.9800 . ?
C40 H40C 0.9800 . ?
C41 H41A 0.9800 . ?
C41 H41B 0.9800 . ?
C41 H41C 0.9800 . ?
C42 H42A 0.9800 . ?
C42 H42B 0.9800 . ?
C42 H42C 0.9800 . ?
C43 C44 1.415(3) . ?
C43 C48 1.421(3) . ?
C44 C45 1.406(3) . ?
C44 C49 1.522(3) . ?
C45 H45 0.9500 . ?
C45 C46 1.387(4) . ?
C46 H46 0.9500 . ?
C46 C47 1.384(4) . ?
C47 H47 0.9500 . ?
C47 C48 1.392(3) . ?
C48 C54 1.522(3) . ?
C49 H49 1.0000 . ?
C49 C50 1.526(3) . ?
C49 C51 1.523(3) . ?
C50 H50A 0.9800 . ?
C50 H50B 0.9800 . ?
C50 H50C 0.9800 . ?
C51 H51A 0.9800 . ?
C51 H51B 0.9800 . ?
C51 H51C 0.9800 . ?
C54 H54 1.0000 . ?
C54 C56 1.532(4) . ?
C54 C57 1.538(4) . ?
C56 H56A 0.9800 . ?
C56 H56B 0.9800 . ?
C56 H56C 0.9800 . ?
C57 H57A 0.9800 . ?
C57 H57B 0.9800 . ?
C57 H57C 0.9800 . ?
C58 H58A 0.9800 . ?
C58 H58B 0.9800 . ?
C58 H58C 0.9800 . ?
C59 H59A 0.9800 . ?
C59 H59B 0.9800 . ?
C59 H59C 0.9800 . ?
C60 C60 1.517(5) 7_566 ?
C60 H60A 0.9900 . ?
C60 H60B 0.9900 . ?
C60 C61 1.518(4) . ?
C61 H61A 0.9900 . ?
C61 H61B 0.9900 . ?
C61 C62 1.518(5) . ?
C62 H62A 0.9800 . ?
C62 H62B 0.9800 . ?
C62 H62C 0.9800 . ?

loop_
_geom_torsion_atom_site_label_1
_geom_torsion_atom_site_label_2
_geom_torsion_atom_site_label_3
_geom_torsion_atom_site_label_4
_geom_torsion
_geom_torsion_site_symmetry_1
_geom_torsion_site_symmetry_2
_geom_torsion_site_symmetry_3
_geom_torsion_site_symmetry_4
_geom_torsion_publ_flag
Al1 N1 C1 Rb1 1.65(17) . . . . ?
Al1 N1 C1 C2 -87.7(2) . . . . ?
Al1 N1 C1 C6 89.8(2) . . . . ?
Al1 N2 C15 Rb2 -5.60(17) . . . . ?
Al1 N2 C15 C16 83.8(2) . . . . ?
Al1 N2 C15 C20 -92.2(2) . . . . ?
Al2 N3 C29 Rb1 -7.36(16) . . . . ?
Al2 N3 C29 C30 80.6(2) . . . . ?
Al2 N3 C29 C34 -94.4(2) . . . . ?
Al2 N4 C43 Rb2 0.59(17) . . . . ?
Al2 N4 C43 C44 88.9(2) . . . . ?
Al2 N4 C43 C48 -88.7(2) . . . . ?
Rb1 Al1 N1 Si1 179.51(12) . . . . ?
Rb1 Al1 N1 C1 -1.39(14) . . . . ?
Rb1 Al1 N2 Si2 108.43(16) . . . . ?
Rb1 Al1 N2 C15 -67.9(2) . . . . ?
Rb1 Al2 N4 Si4 124.85(16) . . . . ?
Rb1 Al2 N4 C43 -59.1(3) . . . . ?
Rb1 C1 C2 C3 68.0(2) . . . . ?
Rb1 C1 C2 C7 -111.1(2) . . . . ?
Rb1 C1 C6 C5 -68.94(19) . . . . ?
Rb1 C1 C6 C10 110.42(19) . . . . ?
Rb1 C2 C3 C4 67.9(2) . . . . ?
Rb1 C2 C7 C8 135.86(18) . . . . ?
Rb1 C2 C7 C9 11.5(2) . . . . ?
Rb1 C3 C4 C5 67.7(2) . . . . ?
Rb1 C4 C5 C6 69.2(2) . . . . ?
Rb1 C5 C6 C1 69.54(18) . . . . ?
Rb1 C5 C6 C10 -109.85(18) . . . . ?
Rb1 C6 C10 C11 -22.6(2) . . . . ?
Rb1 C6 C10 C12 -145.55(16) . . . . ?
Rb1 C29 C30 C31 -68.77(19) . . . . ?
Rb1 C29 C30 C35 109.6(2) . . . . ?
Rb1 C29 C34 C33 69.4(2) . . . . ?
Rb1 C29 C34 C38 -105.3(2) . . . . ?
Rb1 C30 C31 C32 -69.3(2) . . . . ?
Rb1 C30 C35 C36 -144.48(16) . . . . ?
Rb1 C30 C35 C37 -20.8(2) . . . . ?
Rb1 C31 C32 C33 -68.6(2) . . . . ?
Rb1 C32 C33 C34 -68.7(2) . . . . ?
Rb1 C33 C34 C29 -70.03(19) . . . . ?
Rb1 C33 C34 C38 104.85(19) . . . . ?
Rb1 C34 C38 C39 134.47(18) . . . . ?
Rb1 C34 C38 C40 11.3(2) . . . . ?
Rb2 Al1 N1 Si1 116.99(16) . . . . ?
Rb2 Al1 N1 C1 -63.9(3) . . . . ?
Rb2 Al1 N2 Si2 -178.83(12) . . . . ?
Rb2 Al1 N2 C15 4.86(15) . . . . ?
Rb2 Al2 N4 Si4 -176.49(12) . . . . ?
Rb2 Al2 N4 C43 -0.49(15) . . . . ?
Rb2 C15 C16 C17 -67.8(2) . . . . ?
Rb2 C15 C16 C21 111.9(2) . . . . ?
Rb2 C15 C20 C19 68.8(2) . . . . ?
Rb2 C15 C20 C24 -106.1(2) . . . . ?
Rb2 C16 C17 C18 -67.8(2) . . . . ?
Rb2 C16 C21 C22 -149.79(18) . . . . ?
Rb2 C16 C21 C23 -25.6(3) . . . . ?
Rb2 C17 C18 C19 -69.0(2) . . . . ?
Rb2 C18 C19 C20 -69.9(2) . . . . ?
Rb2 C19 C20 C15 -69.99(19) . . . . ?
Rb2 C19 C20 C24 105.1(2) . . . . ?
Rb2 C20 C24 C25 11.4(2) . . . . ?
Rb2 C20 C24 C26 134.7(2) . . . . ?
Rb2 C43 C44 C45 -69.02(19) . . . . ?
Rb2 C43 C44 C49 110.37(19) . . . . ?
Rb2 C43 C48 C47 68.4(2) . . . . ?
Rb2 C43 C48 C54 -111.2(2) . . . . ?
Rb2 C44 C45 C46 -70.0(2) . . . . ?
Rb2 C44 C49 C50 -23.7(2) . . . . ?
Rb2 C44 C49 C51 -146.67(19) . . . . ?
Rb2 C45 C46 C47 -68.8(2) . . . . ?
Rb2 C46 C47 C48 -68.1(2) . . . . ?
Rb2 C47 C48 C43 -67.94(19) . . . . ?
Rb2 C47 C48 C54 111.7(2) . . . . ?
Rb2 C48 C54 C56 13.9(2) . . . . ?
Rb2 C48 C54 C57 137.33(18) . . . . ?
Si1 N1 C1 Rb1 -179.19(9) . . . . ?
Si1 N1 C1 C2 91.5(2) . . . . ?
Si1 N1 C1 C6 -91.0(2) . . . . ?
Si2 N2 C15 Rb2 177.88(10) . . . . ?
Si2 N2 C15 C16 -92.8(2) . . . . ?
Si2 N2 C15 C20 91.3(2) . . . . ?
Si3 N3 C29 Rb1 178.56(9) . . . . ?
Si3 N3 C29 C30 -93.5(2) . . . . ?
Si3 N3 C29 C34 91.5(2) . . . . ?
Si4 N4 C43 Rb2 176.73(9) . . . . ?
Si4 N4 C43 C44 -95.0(2) . . . . ?
Si4 N4 C43 C48 87.5(2) . . . . ?
O1 Si1 N1 Al1 29.65(16) . . . . ?
O1 Si1 N1 C1 -149.40(16) . . . . ?
O1 Si2 N2 Al1 28.53(16) . . . . ?
O1 Si2 N2 C15 -155.47(17) . . . . ?
O2 Si3 N3 Al2 17.70(17) . . . . ?
O2 Si3 N3 C29 -169.32(16) . . . . ?
O2 Si4 N4 Al2 36.52(15) . . . . ?
O2 Si4 N4 C43 -139.20(17) . . . . ?
N1 Al1 N2 Si2 -11.77(15) . . . . ?
N1 Al1 N2 C15 171.92(15) . . . . ?
N1 Si1 O1 Si2 -7.1(2) . . . . ?
N1 C1 C2 Rb1 109.20(17) . . . . ?
N1 C1 C2 C3 177.2(2) . . . . ?
N1 C1 C2 C7 -1.9(3) . . . . ?
N1 C1 C6 Rb1 -108.16(18) . . . . ?
N1 C1 C6 C5 -177.11(19) . . . . ?
N1 C1 C6 C10 2.3(3) . . . . ?
N2 Al1 N1 Si1 -20.83(15) . . . . ?
N2 Al1 N1 C1 158.27(14) . . . . ?
N2 Si2 O1 Si1 -19.8(2) . . . . ?
N2 C15 C16 Rb2 -108.11(18) . . . . ?
N2 C15 C16 C17 -175.9(2) . . . . ?
N2 C15 C16 C21 3.8(3) . . . . ?
N2 C15 C20 Rb2 107.05(18) . . . . ?
N2 C15 C20 C19 175.9(2) . . . . ?
N2 C15 C20 C24 0.9(3) . . . . ?
N3 Al2 N4 Si4 -19.63(14) . . . . ?
N3 Al2 N4 C43 156.37(15) . . . . ?
N3 Si3 O2 Si4 6.1(2) . . . . ?
N3 C29 C30 Rb1 -107.77(18) . . . . ?
N3 C29 C30 C31 -176.5(2) . . . . ?
N3 C29 C30 C35 1.9(3) . . . . ?
N3 C29 C34 Rb1 107.66(18) . . . . ?
N3 C29 C34 C33 177.1(2) . . . . ?
N3 C29 C34 C38 2.4(3) . . . . ?
N4 Si4 O2 Si3 -31.5(2) . . . . ?
N4 C43 C44 Rb2 -108.45(18) . . . . ?
N4 C43 C44 C45 -177.47(19) . . . . ?
N4 C43 C44 C49 1.9(3) . . . . ?
N4 C43 C48 Rb2 109.30(18) . . . . ?
N4 C43 C48 C47 177.7(2) . . . . ?
N4 C43 C48 C54 -1.9(3) . . . . ?
C1 C2 C3 Rb1 -67.46(19) . . . . ?
C1 C2 C3 C4 0.4(4) . . . . ?
C1 C2 C7 C8 -134.6(2) . . . . ?
C1 C2 C7 C9 101.0(3) . . . . ?
C1 C6 C10 C11 -114.0(2) . . . . ?
C1 C6 C10 C12 123.0(2) . . . . ?
C2 C1 C6 Rb1 69.35(18) . . . . ?
C2 C1 C6 C5 0.4(3) . . . . ?
C2 C1 C6 C10 179.77(19) . . . . ?
C2 C3 C4 Rb1 -68.1(2) . . . . ?
C2 C3 C4 C5 -0.5(4) . . . . ?
C3 C2 C7 C8 46.3(3) . . . . ?
C3 C2 C7 C9 -78.0(3) . . . . ?
C3 C4 C5 Rb1 -68.8(2) . . . . ?
C3 C4 C5 C6 0.4(4) . . . . ?
C4 C5 C6 Rb1 -70.0(2) . . . . ?
C4 C5 C6 C1 -0.4(3) . . . . ?
C4 C5 C6 C10 -179.8(2) . . . . ?
C5 C6 C10 C11 65.4(3) . . . . ?
C5 C6 C10 C12 -57.6(3) . . . . ?
C6 C1 C2 Rb1 -68.38(17) . . . . ?
C6 C1 C2 C3 -0.4(3) . . . . ?
C6 C1 C2 C7 -179.5(2) . . . . ?
C7 C2 C3 Rb1 111.6(2) . . . . ?
C7 C2 C3 C4 179.5(2) . . . . ?
C13 Si1 O1 Si2 -127.7(2) . . . . ?
C13 Si1 N1 Al1 147.94(13) . . . . ?
C13 Si1 N1 C1 -31.1(2) . . . . ?
C14 Si1 O1 Si2 115.6(2) . . . . ?
C14 Si1 N1 Al1 -87.54(18) . . . . ?
C14 Si1 N1 C1 93.4(2) . . . . ?
C15 C16 C17 Rb2 67.92(19) . . . . ?
C15 C16 C17 C18 0.1(4) . . . . ?
C15 C16 C21 C22 119.2(3) . . . . ?
C15 C16 C21 C23 -116.6(3) . . . . ?
C15 C20 C24 C25 100.8(3) . . . . ?
C15 C20 C24 C26 -135.9(2) . . . . ?
C16 C15 C20 Rb2 -68.99(18) . . . . ?
C16 C15 C20 C19 -0.2(3) . . . . ?
C16 C15 C20 C24 -175.1(2) . . . . ?
C16 C17 C18 Rb2 68.7(2) . . . . ?
C16 C17 C18 C19 -0.3(4) . . . . ?
C17 C16 C21 C22 -61.1(3) . . . . ?
C17 C16 C21 C23 63.1(3) . . . . ?
C17 C18 C19 Rb2 70.1(2) . . . . ?
C17 C18 C19 C20 0.2(4) . . . . ?
C18 C19 C20 Rb2 70.0(2) . . . . ?
C18 C19 C20 C15 0.0(4) . . . . ?
C18 C19 C20 C24 175.2(2) . . . . ?
C19 C20 C24 C25 -74.3(3) . . . . ?
C19 C20 C24 C26 49.0(3) . . . . ?
C20 C15 C16 Rb2 67.90(18) . . . . ?
C20 C15 C16 C17 0.1(3) . . . . ?
C20 C15 C16 C21 179.8(2) . . . . ?
C21 C16 C17 Rb2 -111.8(2) . . . . ?
C21 C16 C17 C18 -179.6(2) . . . . ?
C27 Si2 O1 Si1 101.5(2) . . . . ?
C27 Si2 N2 Al1 -87.70(17) . . . . ?
C27 Si2 N2 C15 88.3(2) . . . . ?
C28 Si2 O1 Si1 -142.4(2) . . . . ?
C28 Si2 N2 Al1 147.78(15) . . . . ?
C28 Si2 N2 C15 -36.2(2) . . . . ?
C29 C30 C31 Rb1 69.48(19) . . . . ?
C29 C30 C31 C32 0.2(4) . . . . ?
C29 C30 C35 C36 124.7(2) . . . . ?
C29 C30 C35 C37 -111.7(2) . . . . ?
C29 C34 C38 C39 -137.0(2) . . . . ?
C29 C34 C38 C40 99.9(2) . . . . ?
C30 C29 C34 Rb1 -67.48(18) . . . . ?
C30 C29 C34 C33 1.9(3) . . . . ?
C30 C29 C34 C38 -172.8(2) . . . . ?
C30 C31 C32 Rb1 69.2(2) . . . . ?
C30 C31 C32 C33 0.6(4) . . . . ?
C31 C30 C35 C36 -56.9(3) . . . . ?
C31 C30 C35 C37 66.7(3) . . . . ?
C31 C32 C33 Rb1 68.5(2) . . . . ?
C31 C32 C33 C34 -0.1(4) . . . . ?
C32 C33 C34 Rb1 68.9(2) . . . . ?
C32 C33 C34 C29 -1.2(4) . . . . ?
C32 C33 C34 C38 173.7(2) . . . . ?
C33 C34 C38 C39 48.2(3) . . . . ?
C33 C34 C38 C40 -74.9(3) . . . . ?
C34 C29 C30 Rb1 67.31(18) . . . . ?
C34 C29 C30 C31 -1.5(3) . . . . ?
C34 C29 C30 C35 177.0(2) . . . . ?
C35 C30 C31 Rb1 -109.01(19) . . . . ?
C35 C30 C31 C32 -178.3(2) . . . . ?
C41 Si3 O2 Si4 -117.3(2) . . . . ?
C41 Si3 N3 Al2 137.58(15) . . . . ?
C41 Si3 N3 C29 -49.4(2) . . . . ?
C42 Si3 O2 Si4 128.3(2) . . . . ?
C42 Si3 N3 Al2 -99.37(18) . . . . ?
C42 Si3 N3 C29 73.6(2) . . . . ?
C43 C44 C45 Rb2 69.61(18) . . . . ?
C43 C44 C45 C46 -0.4(3) . . . . ?
C43 C44 C49 C50 -114.9(2) . . . . ?
C43 C44 C49 C51 122.1(3) . . . . ?
C43 C48 C54 C56 103.8(3) . . . . ?
C43 C48 C54 C57 -132.8(2) . . . . ?
C44 C43 C48 Rb2 -68.33(18) . . . . ?
C44 C43 C48 C47 0.1(3) . . . . ?
C44 C43 C48 C54 -179.5(2) . . . . ?
C44 C45 C46 Rb2 69.3(2) . . . . ?
C44 C45 C46 C47 0.6(4) . . . . ?
C45 C44 C49 C50 64.5(3) . . . . ?
C45 C44 C49 C51 -58.5(3) . . . . ?
C45 C46 C47 Rb2 67.8(2) . . . . ?
C45 C46 C47 C48 -0.4(4) . . . . ?
C46 C47 C48 Rb2 68.0(2) . . . . ?
C46 C47 C48 C43 0.1(4) . . . . ?
C46 C47 C48 C54 179.6(2) . . . . ?
C47 C48 C54 C56 -75.8(3) . . . . ?
C47 C48 C54 C57 47.6(3) . . . . ?
C48 C43 C44 Rb2 69.12(18) . . . . ?
C48 C43 C44 C45 0.1(3) . . . . ?
C48 C43 C44 C49 179.5(2) . . . . ?
C49 C44 C45 Rb2 -109.80(18) . . . . ?
C49 C44 C45 C46 -179.9(2) . . . . ?
C58 Si4 O2 Si3 -151.8(2) . . . . ?
C58 Si4 N4 Al2 154.09(13) . . . . ?
C58 Si4 N4 C43 -21.6(2) . . . . ?
C59 Si4 O2 Si3 90.6(2) . . . . ?
C59 Si4 N4 Al2 -80.79(19) . . . . ?
C59 Si4 N4 C43 103.5(2) . . . . ?
C60 C60 C61 C62 177.7(3) 7_566 . . . ?
